data_2236454
loop_
_publ_author_name
'Chen, Ming-Jen'
'Wu, Ban-Hsin'
'Li, Chen-Yu'
'Lin, Chia-Her'
'Ko, Bao-Tsan'

_publ_section_title
;
 2-(2<i>H</i>-Benzotriazol-2-yl)-6-[(dicyclohexylamino)methyl]-4-(2,4,4-trimethylpentan-2-yl)phenol
;
_journal_coeditor_code LH5530
_journal_issue 10
_journal_name_full 'Acta Crystallographica Section E'
_journal_page_first o2944
_journal_paper_doi 10.1107/S1600536812038962
_journal_volume 68
_journal_year 2012
_chemical_formula_iupac 'C33 H48 N4 O'
_chemical_formula_moiety 'C33 H48 N4 O'
_chemical_formula_sum 'C33 H48 N4 O'
_chemical_formula_weight 516.75
_chemical_name_systematic
;
2-(2<i>H</i>-Benzotriazol-2-yl)-6-[(dicyclohexylamino)methyl]-4-(2,4,4-
trimethylpentan-2-yl)phenol
;
_space_group_IT_number 4
_symmetry_cell_setting monoclinic
_symmetry_space_group_name_Hall 'P 2yb'
_symmetry_space_group_name_H-M 'P 1 21 1'
_atom_sites_solution_hydrogens geom
_atom_sites_solution_primary direct
_atom_sites_solution_secondary difmap
_audit_creation_method SHELXL-97
_cell_angle_alpha 90.00
_cell_angle_beta 94.4680(10)
_cell_angle_gamma 90.00
_cell_formula_units_Z 2
_cell_length_a 11.9975(2)
_cell_length_b 9.9620(2)
_cell_length_c 12.7511(2)
_cell_measurement_reflns_used 9957
_cell_measurement_temperature 296(2)
_cell_measurement_theta_max 28.23
_cell_measurement_theta_min 2.43
_cell_volume 1519.37(5)
_computing_cell_refinement 'SAINT (Bruker, 2008)'
_computing_data_collection 'APEX2 (Bruker, 2008)'
_computing_data_reduction 'SAINT (Bruker, 2008)'
_computing_molecular_graphics 'SHELXTL (Sheldrick, 2008)'
_computing_publication_material 'SHELXTL (Sheldrick, 2008)'
_computing_structure_refinement 'SHELXL97 (Sheldrick, 2008)'
_computing_structure_solution 'SHELXS97 (Sheldrick, 2008)'
_diffrn_ambient_temperature 296(2)
_diffrn_detector_area_resol_mean 8.3333
_diffrn_measured_fraction_theta_full 0.992
_diffrn_measured_fraction_theta_max 0.969
_diffrn_measurement_device_type 'Bruker APEXII CCD'
_diffrn_measurement_method '\f and \w scans'
_diffrn_radiation_monochromator graphite
_diffrn_radiation_source 'fine-focus sealed tube'
_diffrn_radiation_type MoK\a
_diffrn_radiation_wavelength 0.71073
_diffrn_reflns_av_R_equivalents 0.0146
_diffrn_reflns_av_sigmaI/netI 0.0207
_diffrn_reflns_limit_h_max 13
_diffrn_reflns_limit_h_min -15
_diffrn_reflns_limit_k_max 13
_diffrn_reflns_limit_k_min -13
_diffrn_reflns_limit_l_max 11
_diffrn_reflns_limit_l_min -17
_diffrn_reflns_number 13765
_diffrn_reflns_theta_full 25.00
_diffrn_reflns_theta_max 28.29
_diffrn_reflns_theta_min 1.70
_exptl_absorpt_coefficient_mu 0.068
_exptl_absorpt_correction_T_max 0.981
_exptl_absorpt_correction_T_min 0.968
_exptl_absorpt_correction_type multi-scan
_exptl_absorpt_process_details '(SADABS; Bruker, 2008)'
_exptl_crystal_colour yellow
_exptl_crystal_density_diffrn 1.130
_exptl_crystal_density_method 'not measured'
_exptl_crystal_description columnar
_exptl_crystal_F_000 564
_exptl_crystal_size_max 0.52
_exptl_crystal_size_mid 0.45
_exptl_crystal_size_min 0.23
_refine_diff_density_max 0.154
_refine_diff_density_min -0.147
_refine_ls_extinction_method none
_refine_ls_goodness_of_fit_ref 1.014
_refine_ls_hydrogen_treatment constr
_refine_ls_matrix_type full
_refine_ls_number_parameters 347
_refine_ls_number_reflns 6650
_refine_ls_number_restraints 1
_refine_ls_restrained_S_all 1.014
_refine_ls_R_factor_all 0.0427
_refine_ls_R_factor_gt 0.0356
_refine_ls_shift/su_max 0.000
_refine_ls_shift/su_mean 0.000
_refine_ls_structure_factor_coef Fsqd
_refine_ls_weighting_details 'calc w=1/[\s^2^(Fo^2^)+(0.0600P)^2^+0.0800P] where P=(Fo^2^+2Fc^2^)/3'
_refine_ls_weighting_scheme calc
_refine_ls_wR_factor_gt 0.0949
_refine_ls_wR_factor_ref 0.1007
_reflns_number_gt 5895
_reflns_number_total 6650
_reflns_threshold_expression I>2\s(I)
_cod_data_source_file lh5530.cif
_cod_data_source_block I
_cod_original_sg_symbol_H-M 'P 21'
_cod_database_code 2236454
_cod_database_fobs_code 2236454

loop_
_symmetry_equiv_pos_as_xyz
'x, y, z'
'-x, y+1/2, -z'

loop_
_atom_site_type_symbol
_atom_site_label
_atom_site_fract_x
_atom_site_fract_y
_atom_site_fract_z
_atom_site_U_iso_or_equiv
_atom_site_adp_type
_atom_site_calc_flag
_atom_site_refinement_flags
_atom_site_occupancy
_atom_site_symmetry_multiplicity
O O 0.53426(8) 0.35702(10) 0.14005(8) 0.0496(3) Uani d . 1 1
H H0A 0.5588 0.2840 0.1162 0.074 Uiso d R 1 1
N N1 0.68618(9) 0.17687(12) 0.10591(9) 0.0443(3) Uani d . 1 1
N N2 0.76242(9) 0.26671(11) 0.14046(8) 0.0395(2) Uani d . 1 1
N N3 0.86727(9) 0.24269(13) 0.11847(10) 0.0484(3) Uani d . 1 1
N N4 0.45573(9) 0.71136(12) 0.29380(9) 0.0432(3) Uani d . 1 1
C C1 0.62072(10) 0.42880(13) 0.18658(10) 0.0380(3) Uani d . 1 1
C C2 0.73240(11) 0.38923(13) 0.19034(10) 0.0380(3) Uani d . 1 1
C C3 0.81709(11) 0.46880(15) 0.23714(11) 0.0424(3) Uani d . 1 1
H H3B 0.8907 0.4389 0.2393 0.051 Uiso calc R 1 1
C C4 0.79395(11) 0.59171(14) 0.28062(11) 0.0430(3) Uani d . 1 1
C C5 0.68100(11) 0.63126(15) 0.27571(11) 0.0438(3) Uani d . 1 1
H H5A 0.6633 0.7138 0.3041 0.053 Uiso calc R 1 1
C C6 0.59560(11) 0.55311(14) 0.23071(10) 0.0410(3) Uani d . 1 1
C C7 0.74579(12) 0.08412(14) 0.05639(11) 0.0432(3) Uani d . 1 1
C C8 0.71115(15) -0.03181(16) 0.00004(13) 0.0550(4) Uani d . 1 1
H H8A 0.6372 -0.0605 -0.0043 0.066 Uiso calc R 1 1
C C9 0.79132(17) -0.10002(18) -0.04794(15) 0.0666(5) Uani d . 1 1
H H9A 0.7710 -0.1761 -0.0871 0.080 Uiso calc R 1 1
C C10 0.90369(18) -0.05918(18) -0.04017(16) 0.0738(5) Uani d . 1 1
H H10A 0.9555 -0.1097 -0.0738 0.089 Uiso calc R 1 1
C C11 0.93929(16) 0.05155(18) 0.01481(16) 0.0672(5) Uani d . 1 1
H H11A 1.0140 0.0775 0.0196 0.081 Uiso calc R 1 1
C C12 0.85784(12) 0.12549(15) 0.06446(12) 0.0463(3) Uani d . 1 1
C C13 0.88502(12) 0.68861(16) 0.32557(12) 0.0504(3) Uani d . 1 1
C C14 0.8818(2) 0.8105(2) 0.25089(16) 0.0819(6) Uani d . 1 1
H H14A 0.8926 0.7808 0.1808 0.123 Uiso calc R 1 1
H H14B 0.9402 0.8722 0.2739 0.123 Uiso calc R 1 1
H H14C 0.8107 0.8545 0.2515 0.123 Uiso calc R 1 1
C C15 1.00213(14) 0.6252(2) 0.32593(18) 0.0790(6) Uani d . 1 1
H H15A 1.0171 0.6020 0.2553 0.118 Uiso calc R 1 1
H H15B 1.0051 0.5458 0.3687 0.118 Uiso calc R 1 1
H H15C 1.0572 0.6883 0.3540 0.118 Uiso calc R 1 1
C C16 0.86199(12) 0.74430(14) 0.43540(12) 0.0464(3) Uani d . 1 1
H H16A 0.9112 0.8209 0.4478 0.056 Uiso calc R 1 1
H H16B 0.7864 0.7796 0.4286 0.056 Uiso calc R 1 1
C C17 0.87178(14) 0.66127(16) 0.53714(13) 0.0556(4) Uani d . 1 1
C C18 0.8127(2) 0.5252(2) 0.52482(16) 0.0873(7) Uani d . 1 1
H H18A 0.7361 0.5387 0.4994 0.131 Uiso calc R 1 1
H H18B 0.8157 0.4806 0.5917 0.131 Uiso calc R 1 1
H H18C 0.8494 0.4710 0.4756 0.131 Uiso calc R 1 1
C C19 0.99370(19) 0.6403(3) 0.5801(2) 0.0942(7) Uani d . 1 1
H H19A 0.9956 0.5880 0.6435 0.141 Uiso calc R 1 1
H H19B 1.0282 0.7258 0.5950 0.141 Uiso calc R 1 1
H H19C 1.0336 0.5938 0.5287 0.141 Uiso calc R 1 1
C C20 0.81634(19) 0.7435(2) 0.62047(15) 0.0792(6) Uani d . 1 1
H H20A 0.7380 0.7530 0.6001 0.119 Uiso calc R 1 1
H H20B 0.8504 0.8306 0.6265 0.119 Uiso calc R 1 1
H H20C 0.8259 0.6982 0.6870 0.119 Uiso calc R 1 1
C C21 0.47483(12) 0.60067(16) 0.22229(13) 0.0498(4) Uani d . 1 1
H H21A 0.4545 0.6293 0.1506 0.060 Uiso calc R 1 1
H H21B 0.4267 0.5262 0.2377 0.060 Uiso calc R 1 1
C C22 0.43782(12) 0.66512(14) 0.40017(11) 0.0444(3) Uani d . 1 1
H H22A 0.4835 0.5841 0.4118 0.053 Uiso calc R 1 1
C C23 0.48267(14) 0.76647(17) 0.48255(12) 0.0549(4) Uani d . 1 1
H H23A 0.4405 0.8493 0.4736 0.066 Uiso calc R 1 1
H H23B 0.5602 0.7862 0.4720 0.066 Uiso calc R 1 1
C C24 0.47455(17) 0.7143(2) 0.59412(13) 0.0689(5) Uani d . 1 1
H H24A 0.5231 0.6370 0.6057 0.083 Uiso calc R 1 1
H H24B 0.4999 0.7833 0.6441 0.083 Uiso calc R 1 1
C C25 0.35640(17) 0.6751(2) 0.61270(15) 0.0741(5) Uani d . 1 1
H H25A 0.3094 0.7544 0.6091 0.089 Uiso calc R 1 1
H H25B 0.3548 0.6370 0.6826 0.089 Uiso calc R 1 1
C C26 0.31068(16) 0.57374(19) 0.53183(16) 0.0701(5) Uani d . 1 1
H H26A 0.3524 0.4906 0.5410 0.084 Uiso calc R 1 1
H H26B 0.2332 0.5548 0.5429 0.084 Uiso calc R 1 1
C C27 0.31846(12) 0.62495(17) 0.42101(13) 0.0544(4) Uani d . 1 1
H H27A 0.2697 0.7021 0.4095 0.065 Uiso calc R 1 1
H H27B 0.2927 0.5556 0.3715 0.065 Uiso calc R 1 1
C C28 0.38601(11) 0.82172(14) 0.24991(11) 0.0434(3) Uani d . 1 1
H H28A 0.3660 0.8762 0.3096 0.052 Uiso calc R 1 1
C C29 0.45310(15) 0.91286(19) 0.18167(14) 0.0638(4) Uani d . 1 1
H H29A 0.5201 0.9429 0.2225 0.077 Uiso calc R 1 1
H H29B 0.4761 0.8619 0.1222 0.077 Uiso calc R 1 1
C C30 0.3865(2) 1.0342(2) 0.14153(18) 0.0806(6) Uani d . 1 1
H H30A 0.3721 1.0917 0.2004 0.097 Uiso calc R 1 1
H H30B 0.4301 1.0851 0.0944 0.097 Uiso calc R 1 1
C C31 0.27623(18) 0.9943(2) 0.08383(16) 0.0752(5) Uani d . 1 1
H H31A 0.2334 1.0744 0.0648 0.090 Uiso calc R 1 1
H H31B 0.2906 0.9477 0.0195 0.090 Uiso calc R 1 1
C C32 0.20860(15) 0.90448(19) 0.15035(14) 0.0635(4) Uani d . 1 1
H H32A 0.1413 0.8759 0.1093 0.076 Uiso calc R 1 1
H H32C 0.1864 0.9546 0.2105 0.076 Uiso calc R 1 1
C C33 0.27546(13) 0.78174(17) 0.18845(13) 0.0530(4) Uani d . 1 1
H H33B 0.2915 0.7271 0.1285 0.064 Uiso calc R 1 1
H H33A 0.2312 0.7282 0.2334 0.064 Uiso calc R 1 1

loop_
_atom_site_aniso_label
_atom_site_aniso_U_11
_atom_site_aniso_U_22
_atom_site_aniso_U_33
_atom_site_aniso_U_12
_atom_site_aniso_U_13
_atom_site_aniso_U_23
O 0.0346(5) 0.0511(6) 0.0625(6) 0.0022(4) -0.0005(4) -0.0172(5)
N1 0.0402(6) 0.0436(6) 0.0494(6) -0.0006(5) 0.0055(5) -0.0046(5)
N2 0.0327(5) 0.0423(6) 0.0438(6) 0.0033(5) 0.0057(4) -0.0005(5)
N3 0.0350(6) 0.0490(7) 0.0619(7) 0.0069(5) 0.0089(5) -0.0011(6)
N4 0.0367(6) 0.0482(6) 0.0443(6) 0.0061(5) 0.0012(5) -0.0095(5)
C1 0.0322(6) 0.0442(7) 0.0377(6) 0.0002(5) 0.0037(5) -0.0015(6)
C2 0.0363(7) 0.0394(7) 0.0391(6) 0.0018(5) 0.0077(5) -0.0010(5)
C3 0.0310(7) 0.0488(7) 0.0478(7) -0.0004(6) 0.0059(5) -0.0002(6)
C4 0.0349(7) 0.0479(7) 0.0467(7) -0.0058(6) 0.0063(5) -0.0035(6)
C5 0.0381(7) 0.0444(7) 0.0492(7) 0.0012(6) 0.0058(6) -0.0064(6)
C6 0.0348(7) 0.0474(7) 0.0412(7) 0.0029(6) 0.0047(5) -0.0040(6)
C7 0.0457(8) 0.0416(7) 0.0423(7) 0.0084(6) 0.0037(5) 0.0053(6)
C8 0.0618(10) 0.0441(8) 0.0586(9) 0.0047(7) 0.0012(7) -0.0016(7)
C9 0.0850(13) 0.0465(8) 0.0688(10) 0.0142(8) 0.0094(9) -0.0072(8)
C10 0.0837(14) 0.0572(10) 0.0840(12) 0.0267(10) 0.0286(10) -0.0049(9)
C11 0.0533(9) 0.0593(10) 0.0910(13) 0.0170(8) 0.0196(9) -0.0030(9)
C12 0.0434(8) 0.0434(7) 0.0528(7) 0.0109(6) 0.0080(6) 0.0041(6)
C13 0.0394(7) 0.0523(8) 0.0600(8) -0.0118(6) 0.0063(6) -0.0060(7)
C14 0.0947(15) 0.0814(13) 0.0695(11) -0.0406(12) 0.0063(10) 0.0114(10)
C15 0.0348(8) 0.0998(15) 0.1037(15) -0.0157(9) 0.0139(9) -0.0395(13)
C16 0.0410(7) 0.0370(7) 0.0602(8) -0.0040(6) -0.0017(6) -0.0023(6)
C17 0.0585(9) 0.0461(8) 0.0609(9) -0.0024(7) -0.0027(7) 0.0011(7)
C18 0.135(2) 0.0608(11) 0.0662(12) -0.0351(12) 0.0065(12) 0.0075(9)
C19 0.0854(15) 0.0958(16) 0.0957(15) 0.0206(13) -0.0294(12) 0.0083(14)
C20 0.0955(15) 0.0829(13) 0.0591(10) -0.0009(12) 0.0053(10) -0.0073(10)
C21 0.0364(7) 0.0554(9) 0.0570(8) 0.0070(6) -0.0011(6) -0.0177(7)
C22 0.0397(7) 0.0423(7) 0.0511(7) 0.0031(6) 0.0032(6) -0.0042(6)
C23 0.0589(9) 0.0560(9) 0.0491(8) -0.0063(7) 0.0001(6) -0.0058(7)
C24 0.0842(13) 0.0750(12) 0.0471(8) 0.0031(10) 0.0031(8) -0.0055(8)
C25 0.0908(14) 0.0731(12) 0.0619(10) 0.0196(11) 0.0284(9) 0.0063(10)
C26 0.0639(11) 0.0576(10) 0.0926(14) 0.0064(8) 0.0303(10) 0.0143(10)
C27 0.0420(8) 0.0504(8) 0.0717(10) -0.0007(7) 0.0100(7) -0.0044(8)
C28 0.0408(7) 0.0453(7) 0.0440(7) 0.0028(6) 0.0037(5) -0.0075(6)
C29 0.0575(10) 0.0680(10) 0.0654(10) -0.0119(8) 0.0015(8) 0.0047(9)
C30 0.0976(15) 0.0610(11) 0.0804(13) -0.0151(10) -0.0113(11) 0.0129(10)
C31 0.0965(15) 0.0628(11) 0.0628(11) 0.0076(10) -0.0159(10) 0.0063(9)
C32 0.0579(10) 0.0692(10) 0.0612(9) 0.0192(8) -0.0101(7) -0.0075(8)
C33 0.0438(8) 0.0550(9) 0.0590(8) 0.0043(7) -0.0032(6) -0.0037(7)

loop_
_atom_type_symbol
_atom_type_description
_atom_type_scat_dispersion_real
_atom_type_scat_dispersion_imag
_atom_type_scat_source
C C 0.0033 0.0016 'International Tables Vol C Tables 4.2.6.8 and 6.1.1.4'
H H 0.0000 0.0000 'International Tables Vol C Tables 4.2.6.8 and 6.1.1.4'
N N 0.0061 0.0033 'International Tables Vol C Tables 4.2.6.8 and 6.1.1.4'
O O 0.0106 0.0060 'International Tables Vol C Tables 4.2.6.8 and 6.1.1.4'

loop_
_geom_angle_atom_site_label_1
_geom_angle_atom_site_label_2
_geom_angle_atom_site_label_3
_geom_angle
C1 O H0A 109.5
N2 N1 C7 103.83(11)
N1 N2 N3 116.48(11)
N1 N2 C2 121.96(10)
N3 N2 C2 121.32(11)
N2 N3 C12 102.64(12)
C21 N4 C22 112.48(12)
C21 N4 C28 116.14(11)
C22 N4 C28 117.98(10)
O C1 C2 124.46(11)
O C1 C6 117.36(11)
C2 C1 C6 118.15(11)
C3 C2 C1 121.56(12)
C3 C2 N2 118.44(11)
C1 C2 N2 119.93(11)
C4 C3 C2 121.07(12)
C4 C3 H3B 119.5
C2 C3 H3B 119.5
C3 C4 C5 116.94(12)
C3 C4 C13 123.22(12)
C5 C4 C13 119.69(13)
C6 C5 C4 122.89(13)
C6 C5 H5A 118.6
C4 C5 H5A 118.6
C5 C6 C1 119.38(12)
C5 C6 C21 121.85(12)
C1 C6 C21 118.69(12)
N1 C7 C12 107.66(12)
N1 C7 C8 130.77(14)
C12 C7 C8 121.50(14)
C9 C8 C7 116.66(17)
C9 C8 H8A 121.7
C7 C8 H8A 121.7
C8 C9 C10 122.13(18)
C8 C9 H9A 118.9
C10 C9 H9A 118.9
C11 C10 C9 122.23(16)
C11 C10 H10A 118.9
C9 C10 H10A 118.9
C10 C11 C12 117.02(18)
C10 C11 H11A 121.5
C12 C11 H11A 121.5
N3 C12 C7 109.39(12)
N3 C12 C11 130.06(15)
C7 C12 C11 120.44(15)
C4 C13 C15 111.46(13)
C4 C13 C14 106.38(13)
C15 C13 C14 107.68(15)
C4 C13 C16 112.98(11)
C15 C13 C16 111.75(13)
C14 C13 C16 106.16(14)
C13 C14 H14A 109.5
C13 C14 H14B 109.5
H14A C14 H14B 109.5
C13 C14 H14C 109.5
H14A C14 H14C 109.5
H14B C14 H14C 109.5
C13 C15 H15A 109.5
C13 C15 H15B 109.5
H15A C15 H15B 109.5
C13 C15 H15C 109.5
H15A C15 H15C 109.5
H15B C15 H15C 109.5
C17 C16 C13 124.26(13)
C17 C16 H16A 106.3
C13 C16 H16A 106.3
C17 C16 H16B 106.3
C13 C16 H16B 106.3
H16A C16 H16B 106.4
C18 C17 C20 108.75(17)
C18 C17 C16 112.69(14)
C20 C17 C16 106.80(14)
C18 C17 C19 109.63(19)
C20 C17 C19 106.13(17)
C16 C17 C19 112.52(16)
C17 C18 H18A 109.5
C17 C18 H18B 109.5
H18A C18 H18B 109.5
C17 C18 H18C 109.5
H18A C18 H18C 109.5
H18B C18 H18C 109.5
C17 C19 H19A 109.5
C17 C19 H19B 109.5
H19A C19 H19B 109.5
C17 C19 H19C 109.5
H19A C19 H19C 109.5
H19B C19 H19C 109.5
C17 C20 H20A 109.5
C17 C20 H20B 109.5
H20A C20 H20B 109.5
C17 C20 H20C 109.5
H20A C20 H20C 109.5
H20B C20 H20C 109.5
N4 C21 C6 112.72(11)
N4 C21 H21A 109.0
C6 C21 H21A 109.0
N4 C21 H21B 109.0
C6 C21 H21B 109.0
H21A C21 H21B 107.8
N4 C22 C23 111.13(12)
N4 C22 C27 116.75(12)
C23 C22 C27 109.78(12)
N4 C22 H22A 106.2
C23 C22 H22A 106.2
C27 C22 H22A 106.2
C22 C23 C24 111.85(14)
C22 C23 H23A 109.2
C24 C23 H23A 109.2
C22 C23 H23B 109.2
C24 C23 H23B 109.2
H23A C23 H23B 107.9
C25 C24 C23 111.37(15)
C25 C24 H24A 109.4
C23 C24 H24A 109.4
C25 C24 H24B 109.4
C23 C24 H24B 109.4
H24A C24 H24B 108.0
C24 C25 C26 111.16(14)
C24 C25 H25A 109.4
C26 C25 H25A 109.4
C24 C25 H25B 109.4
C26 C25 H25B 109.4
H25A C25 H25B 108.0
C27 C26 C25 111.46(15)
C27 C26 H26A 109.3
C25 C26 H26A 109.3
C27 C26 H26B 109.3
C25 C26 H26B 109.3
H26A C26 H26B 108.0
C26 C27 C22 112.17(14)
C26 C27 H27A 109.2
C22 C27 H27A 109.2
C26 C27 H27B 109.2
C22 C27 H27B 109.2
H27A C27 H27B 107.9
N4 C28 C29 110.65(12)
N4 C28 C33 116.33(12)
C29 C28 C33 109.55(13)
N4 C28 H28A 106.6
C29 C28 H28A 106.6
C33 C28 H28A 106.6
C30 C29 C28 112.24(16)
C30 C29 H29A 109.2
C28 C29 H29A 109.2
C30 C29 H29B 109.2
C28 C29 H29B 109.2
H29A C29 H29B 107.9
C31 C30 C29 111.81(16)
C31 C30 H30A 109.3
C29 C30 H30A 109.3
C31 C30 H30B 109.3
C29 C30 H30B 109.3
H30A C30 H30B 107.9
C32 C31 C30 111.67(16)
C32 C31 H31A 109.3
C30 C31 H31A 109.3
C32 C31 H31B 109.3
C30 C31 H31B 109.3
H31A C31 H31B 107.9
C31 C32 C33 111.23(16)
C31 C32 H32A 109.4
C33 C32 H32A 109.4
C31 C32 H32C 109.4
C33 C32 H32C 109.4
H32A C32 H32C 108.0
C32 C33 C28 111.50(14)
C32 C33 H33B 109.3
C28 C33 H33B 109.3
C32 C33 H33A 109.3
C28 C33 H33A 109.3
H33B C33 H33A 108.0

loop_
_geom_bond_atom_site_label_1
_geom_bond_atom_site_label_2
_geom_bond_distance
O C1 1.3577(15)
O H0A 0.8501
N1 N2 1.3300(16)
N1 C7 1.3544(18)
N2 N3 1.3317(15)
N2 C2 1.4352(17)
N3 C12 1.356(2)
N4 C21 1.4603(18)
N4 C22 1.4640(19)
N4 C28 1.4658(17)
C1 C2 1.3940(18)
C1 C6 1.4027(18)
C2 C3 1.3865(18)
C3 C4 1.381(2)
C3 H3B 0.9300
C4 C5 1.4080(19)
C4 C13 1.5351(19)
C5 C6 1.3760(19)
C5 H5A 0.9300
C6 C21 1.5204(19)
C7 C12 1.402(2)
C7 C8 1.406(2)
C8 C9 1.361(2)
C8 H8A 0.9300
C9 C10 1.404(3)
C9 H9A 0.9300
C10 C11 1.358(3)
C10 H10A 0.9300
C11 C12 1.412(2)
C11 H11A 0.9300
C13 C15 1.540(2)
C13 C14 1.542(3)
C13 C16 1.551(2)
C14 H14A 0.9600
C14 H14B 0.9600
C14 H14C 0.9600
C15 H15A 0.9600
C15 H15B 0.9600
C15 H15C 0.9600
C16 C17 1.535(2)
C16 H16A 0.9700
C16 H16B 0.9700
C17 C18 1.532(3)
C17 C20 1.534(3)
C17 C19 1.536(3)
C18 H18A 0.9600
C18 H18B 0.9600
C18 H18C 0.9600
C19 H19A 0.9600
C19 H19B 0.9600
C19 H19C 0.9600
C20 H20A 0.9600
C20 H20B 0.9600
C20 H20C 0.9600
C21 H21A 0.9700
C21 H21B 0.9700
C22 C23 1.525(2)
C22 C27 1.530(2)
C22 H22A 0.9800
C23 C24 1.525(2)
C23 H23A 0.9700
C23 H23B 0.9700
C24 C25 1.507(3)
C24 H24A 0.9700
C24 H24B 0.9700
C25 C26 1.515(3)
C25 H25A 0.9700
C25 H25B 0.9700
C26 C27 1.512(3)
C26 H26A 0.9700
C26 H26B 0.9700
C27 H27A 0.9700
C27 H27B 0.9700
C28 C29 1.529(2)
C28 C33 1.540(2)
C28 H28A 0.9800
C29 C30 1.516(3)
C29 H29A 0.9700
C29 H29B 0.9700
C30 C31 1.516(3)
C30 H30A 0.9700
C30 H30B 0.9700
C31 C32 1.512(3)
C31 H31A 0.9700
C31 H31B 0.9700
C32 C33 1.521(2)
C32 H32A 0.9700
C32 H32C 0.9700
C33 H33B 0.9700
C33 H33A 0.9700

loop_
_geom_hbond_atom_site_label_D
_geom_hbond_atom_site_label_H
_geom_hbond_atom_site_label_A
_geom_hbond_distance_DH
_geom_hbond_distance_HA
_geom_hbond_distance_DA
_geom_hbond_angle_DHA
O H0A N1 0.85 1.877 2.618(2) 144.9

loop_
_geom_torsion_atom_site_label_1
_geom_torsion_atom_site_label_2
_geom_torsion_atom_site_label_3
_geom_torsion_atom_site_label_4
_geom_torsion
C7 N1 N2 N3 0.11(15)
C7 N1 N2 C2 174.59(11)
N1 N2 N3 C12 -0.10(15)
C2 N2 N3 C12 -174.62(12)
O C1 C2 C3 178.53(12)
C6 C1 C2 C3 0.68(19)
O C1 C2 N2 1.67(19)
C6 C1 C2 N2 -176.18(12)
N1 N2 C2 C3 171.18(11)
N3 N2 C2 C3 -14.61(18)
N1 N2 C2 C1 -11.86(18)
N3 N2 C2 C1 162.35(12)
C1 C2 C3 C4 -0.9(2)
N2 C2 C3 C4 175.96(12)
C2 C3 C4 C5 0.4(2)
C2 C3 C4 C13 -175.04(13)
C3 C4 C5 C6 0.3(2)
C13 C4 C5 C6 175.97(13)
C4 C5 C6 C1 -0.6(2)
C4 C5 C6 C21 -177.38(14)
O C1 C6 C5 -177.94(12)
C2 C1 C6 C5 0.06(19)
O C1 C6 C21 -1.03(19)
C2 C1 C6 C21 176.97(13)
N2 N1 C7 C12 -0.07(14)
N2 N1 C7 C8 -176.86(14)
N1 C7 C8 C9 175.11(15)
C12 C7 C8 C9 -1.3(2)
C7 C8 C9 C10 1.3(3)
C8 C9 C10 C11 -0.6(3)
C9 C10 C11 C12 -0.2(3)
N2 N3 C12 C7 0.05(14)
N2 N3 C12 C11 176.20(17)
N1 C7 C12 N3 0.01(16)
C8 C7 C12 N3 177.16(13)
N1 C7 C12 C11 -176.58(15)
C8 C7 C12 C11 0.6(2)
C10 C11 C12 N3 -175.62(16)
C10 C11 C12 C7 0.2(3)
C3 C4 C13 C15 -5.8(2)
C5 C4 C13 C15 178.87(15)
C3 C4 C13 C14 111.33(17)
C5 C4 C13 C14 -64.02(18)
C3 C4 C13 C16 -132.59(14)
C5 C4 C13 C16 52.06(18)
C4 C13 C16 C17 71.79(18)
C15 C13 C16 C17 -54.9(2)
C14 C13 C16 C17 -171.99(15)
C13 C16 C17 C18 -47.7(2)
C13 C16 C17 C20 -167.09(15)
C13 C16 C17 C19 76.8(2)
C22 N4 C21 C6 -83.04(16)
C28 N4 C21 C6 136.72(13)
C5 C6 C21 N4 -18.4(2)
C1 C6 C21 N4 164.79(12)
C21 N4 C22 C23 147.68(12)
C28 N4 C22 C23 -72.88(15)
C21 N4 C22 C27 -85.37(15)
C28 N4 C22 C27 54.08(17)
N4 C22 C23 C24 -174.72(13)
C27 C22 C23 C24 54.60(18)
C22 C23 C24 C25 -55.9(2)
C23 C24 C25 C26 55.4(2)
C24 C25 C26 C27 -55.3(2)
C25 C26 C27 C22 55.49(19)
N4 C22 C27 C26 177.72(13)
C23 C22 C27 C26 -54.66(18)
C21 N4 C28 C29 -77.80(15)
C22 N4 C28 C29 144.21(13)
C21 N4 C28 C33 48.05(17)
C22 N4 C28 C33 -89.95(15)
N4 C28 C29 C30 -175.64(13)
C33 C28 C29 C30 54.80(18)
C28 C29 C30 C31 -54.6(2)
C29 C30 C31 C32 54.1(2)
C30 C31 C32 C33 -55.1(2)
C31 C32 C33 C28 56.48(19)
N4 C28 C33 C32 177.89(13)
C29 C28 C33 C32 -55.72(18)

loop_
_cod_related_entry_id
_cod_related_entry_database
_cod_related_entry_code
1 ChemSpider 30658121
